data_2228207
loop_
_publ_author_name
'Zhang, Ke-Ke'
'Fang, Xin'
'Yu, Hai-Yang'
'Ke, Hua'
'Wang, Jun-Dong'

_publ_section_title
;
 <i>catena</i>-Poly[lead(II)-bis(\m-2-amino-1,3-benzothiazole-6-carboxylato)]
;
_journal_coeditor_code BG2378
_journal_issue 12
_journal_name_full 'Acta Crystallographica Section E'
_journal_page_first m1700
_journal_page_last m1701
_journal_paper_doi 10.1107/S1600536810049330
_journal_volume 66
_journal_year 2010
_chemical_formula_iupac '[Pb (C8 H5 N2 O2 S1)2]'
_chemical_formula_moiety 'C16 H10 N4 O4 Pb S2'
_chemical_formula_sum 'C16 H10 N4 O4 Pb S2'
_chemical_formula_weight 593.59
_chemical_name_systematic
;
<i>catena</i>-Poly[lead(II)-bis(\m-2-amino-1,3-benzothiazole-6-carboxylato)]
;
_space_group_IT_number 13
_symmetry_cell_setting monoclinic
_symmetry_space_group_name_Hall '-P 2yc'
_symmetry_space_group_name_H-M 'P 1 2/c 1'
_atom_sites_solution_hydrogens geom
_atom_sites_solution_primary direct
_atom_sites_solution_secondary difmap
_cell_angle_alpha 90.00
_cell_angle_beta 100.02(3)
_cell_angle_gamma 90.00
_cell_formula_units_Z 2
_cell_length_a 10.909(2)
_cell_length_b 4.8271(10)
_cell_length_c 15.980(3)
_cell_measurement_reflns_used 3030
_cell_measurement_temperature 293(2)
_cell_measurement_theta_max 27.5904
_cell_measurement_theta_min 3.4656
_cell_volume 828.7(3)
_computing_cell_refinement 'CrystalClear (Rigaku, 2007)'
_computing_data_collection 'CrystalClear (Rigaku, 2007)'
_computing_data_reduction 'CrystalClear (Rigaku, 2007)'
_computing_molecular_graphics 'ORTEX (McArdle, 1995)'
_computing_publication_material 'SHELXL97 (Sheldrick, 2008)'
_computing_structure_refinement 'SHELXL97 (Sheldrick, 2008)'
_computing_structure_solution 'SHELXS97 (Sheldrick, 2008)'
_diffrn_ambient_temperature 293(2)
_diffrn_detector_area_resol_mean 28.5714
_diffrn_measured_fraction_theta_full 0.990
_diffrn_measured_fraction_theta_max 0.990
_diffrn_measurement_device_type 'Rigaku Saturn 724 CCD area-detector'
_diffrn_measurement_method dtprofit.ref
_diffrn_radiation_monochromator graphite
_diffrn_radiation_source 'fine-focus sealed tube'
_diffrn_radiation_type MoK\a
_diffrn_radiation_wavelength 0.71073
_diffrn_reflns_av_R_equivalents 0.0753
_diffrn_reflns_av_sigmaI/netI 0.0515
_diffrn_reflns_limit_h_max 12
_diffrn_reflns_limit_h_min -14
_diffrn_reflns_limit_k_max 6
_diffrn_reflns_limit_k_min -6
_diffrn_reflns_limit_l_max 20
_diffrn_reflns_limit_l_min -20
_diffrn_reflns_number 6088
_diffrn_reflns_theta_full 27.53
_diffrn_reflns_theta_max 27.53
_diffrn_reflns_theta_min 3.47
_exptl_absorpt_coefficient_mu 10.466
_exptl_absorpt_correction_T_max 1.0000
_exptl_absorpt_correction_T_min 0.3781
_exptl_absorpt_correction_type numerical
_exptl_absorpt_process_details '(NUMABS; Higashi, 2000)'
_exptl_crystal_colour brown
_exptl_crystal_density_diffrn 2.379
_exptl_crystal_density_method 'not measured'
_exptl_crystal_description prism
_exptl_crystal_F_000 560
_exptl_crystal_size_max 0.3900
_exptl_crystal_size_mid 0.2900
_exptl_crystal_size_min 0.1500
_refine_diff_density_max 2.131
_refine_diff_density_min -2.563
_refine_ls_extinction_method none
_refine_ls_goodness_of_fit_ref 1.106
_refine_ls_hydrogen_treatment constr
_refine_ls_matrix_type full
_refine_ls_number_parameters 123
_refine_ls_number_reflns 1890
_refine_ls_number_restraints 0
_refine_ls_restrained_S_all 1.106
_refine_ls_R_factor_all 0.0373
_refine_ls_R_factor_gt 0.0369
_refine_ls_shift/su_max 0.000
_refine_ls_shift/su_mean 0.000
_refine_ls_structure_factor_coef Fsqd
_refine_ls_weighting_details 'calc w=1/[\s^2^(Fo^2^)+(0.0574P)^2^+0.8091P] where P=(Fo^2^+2Fc^2^)/3'
_refine_ls_weighting_scheme calc
_refine_ls_wR_factor_gt 0.0956
_refine_ls_wR_factor_ref 0.0959
_reflns_number_gt 1871
_reflns_number_total 1890
_reflns_threshold_expression I>2sigma(I)
_cod_data_source_file bg2378.cif
_cod_data_source_block I
_cod_original_cell_volume 828.6(3)
_cod_original_sg_symbol_H-M 'P 2/c'
_cod_database_code 2228207
_cod_database_fobs_code 2228207

loop_
_symmetry_equiv_pos_as_xyz
'x, y, z'
'-x, y, -z+1/2'
'-x, -y, -z'
'x, -y, z-1/2'

loop_
_atom_site_type_symbol
_atom_site_label
_atom_site_fract_x
_atom_site_fract_y
_atom_site_fract_z
_atom_site_U_iso_or_equiv
_atom_site_adp_type
_atom_site_calc_flag
_atom_site_refinement_flags
_atom_site_occupancy
_atom_site_disorder_assembly
_atom_site_disorder_group
Pb Pb1 0.5000 0.46437(5) 0.7500 0.02893(13) Uani d S 1 . .
S S1 0.68171(12) -0.6475(3) 0.43591(9) 0.0341(3) Uani d . 1 . .
N N1 0.8579(6) -1.0111(11) 0.4062(4) 0.0358(12) Uani d . 1 . .
H H1A 0.9286 -1.0940 0.4177 0.043 Uiso calc R 1 . .
H H1B 0.8061 -1.0545 0.3611 0.043 Uiso calc R 1 . .
N N2 0.9003(4) -0.7340(11) 0.5281(3) 0.0314(10) Uani d . 1 . .
O O1 0.6764(4) 0.1672(12) 0.7523(3) 0.0456(12) Uani d . 1 . .
O O2 0.5321(4) 0.1587(10) 0.6401(3) 0.0400(10) Uani d . 1 . .
C C1 0.8286(5) -0.8158(13) 0.4580(3) 0.0293(10) Uani d . 1 . .
C C2 0.7228(6) -0.4520(10) 0.5281(4) 0.0269(11) Uani d . 1 . .
C C3 0.6541(5) -0.2540(12) 0.5620(3) 0.0293(11) Uani d . 1 . .
H H3 0.5754 -0.2021 0.5341 0.035 Uiso calc R 1 . .
C C4 0.7070(5) -0.1345(12) 0.6396(3) 0.0303(11) Uani d . 1 . .
C C5 0.8264(5) -0.2125(15) 0.6806(4) 0.0382(13) Uani d . 1 . .
H H5 0.8603 -0.1325 0.7324 0.046 Uiso calc R 1 . .
C C6 0.8940(6) -0.4066(16) 0.6445(4) 0.0401(14) Uani d . 1 . .
H H6 0.9740 -0.4530 0.6712 0.048 Uiso calc R 1 . .
C C7 0.8425(6) -0.5332(12) 0.5682(4) 0.0301(12) Uani d . 1 . .
C C8 0.6357(6) 0.0758(12) 0.6796(4) 0.0295(11) Uani d . 1 . .

loop_
_atom_site_aniso_label
_atom_site_aniso_U_11
_atom_site_aniso_U_22
_atom_site_aniso_U_33
_atom_site_aniso_U_12
_atom_site_aniso_U_13
_atom_site_aniso_U_23
Pb1 0.03445(19) 0.02334(18) 0.0291(2) 0.000 0.00589(12) 0.000
S1 0.0295(6) 0.0391(8) 0.0308(7) 0.0058(6) -0.0030(5) -0.0049(6)
N1 0.033(3) 0.042(3) 0.030(3) 0.005(2) -0.001(2) -0.010(2)
N2 0.0270(19) 0.036(3) 0.030(2) 0.0052(19) 0.0017(17) -0.0053(19)
O1 0.052(3) 0.055(3) 0.028(2) 0.021(2) 0.0025(18) -0.007(2)
O2 0.034(2) 0.042(3) 0.042(2) 0.0081(19) 0.0009(17) -0.013(2)
C1 0.026(2) 0.033(3) 0.029(2) 0.004(2) 0.0043(19) 0.003(2)
C2 0.028(3) 0.027(3) 0.025(3) -0.0007(19) 0.002(2) 0.0008(19)
C3 0.026(2) 0.030(3) 0.032(3) 0.003(2) 0.0063(19) 0.005(2)
C4 0.032(2) 0.028(3) 0.032(3) 0.005(2) 0.009(2) 0.000(2)
C5 0.035(3) 0.050(4) 0.027(3) 0.008(3) 0.000(2) -0.009(3)
C6 0.032(3) 0.050(3) 0.034(3) 0.012(3) -0.005(2) -0.009(3)
C7 0.029(3) 0.032(3) 0.029(3) 0.005(2) 0.004(2) 0.001(2)
C8 0.037(3) 0.025(2) 0.030(3) 0.002(2) 0.014(2) 0.003(2)

loop_
_atom_type_symbol
_atom_type_description
_atom_type_scat_dispersion_real
_atom_type_scat_dispersion_imag
_atom_type_scat_source
C C 0.0033 0.0016 'International Tables Vol C Tables 4.2.6.8 and 6.1.1.4'
H H 0.0000 0.0000 'International Tables Vol C Tables 4.2.6.8 and 6.1.1.4'
N N 0.0061 0.0033 'International Tables Vol C Tables 4.2.6.8 and 6.1.1.4'
O O 0.0106 0.0060 'International Tables Vol C Tables 4.2.6.8 and 6.1.1.4'
S S 0.1246 0.1234 'International Tables Vol C Tables 4.2.6.8 and 6.1.1.4'
Pb Pb -3.3944 10.1111 'International Tables Vol C Tables 4.2.6.8 and 6.1.1.4'

loop_
_geom_angle_atom_site_label_1
_geom_angle_atom_site_label_2
_geom_angle_atom_site_label_3
_geom_angle_site_symmetry_1
_geom_angle_site_symmetry_3
_geom_angle
_geom_angle_publ_flag
O2 Pb1 O2 . 2_656 102.8(3) ?
O2 Pb1 O1 . 2_656 80.64(17) ?
O2 Pb1 O1 2_656 2_656 54.26(15) ?
O2 Pb1 O1 . . 54.26(15) ?
O2 Pb1 O1 2_656 . 80.64(17) ?
O1 Pb1 O1 2_656 . 106.4(3) ?
O2 Pb1 C8 . . 27.21(17) ?
O2 Pb1 C8 2_656 . 92.19(17) ?
O1 Pb1 C8 2_656 . 94.21(19) ?
O1 Pb1 C8 . . 27.04(17) ?
O2 Pb1 C8 . 2_656 92.19(17) ?
O2 Pb1 C8 2_656 2_656 27.21(17) ?
O1 Pb1 C8 2_656 2_656 27.04(17) ?
O1 Pb1 C8 . 2_656 94.21(19) ?
C8 Pb1 C8 . 2_656 93.9(2) ?
O2 Pb1 S1 . 4_556 132.35(10) ?
O2 Pb1 S1 2_656 4_556 69.61(11) ?
O1 Pb1 S1 2_656 4_556 121.04(10) ?
O1 Pb1 S1 . 4_556 78.27(11) ?
C8 Pb1 S1 . 4_556 105.21(14) ?
C8 Pb1 S1 2_656 4_556 95.37(14) ?
O2 Pb1 S1 . 3_656 69.61(11) ?
O2 Pb1 S1 2_656 3_656 132.35(11) ?
O1 Pb1 S1 2_656 3_656 78.27(11) ?
O1 Pb1 S1 . 3_656 121.04(10) ?
C8 Pb1 S1 . 3_656 95.37(14) ?
C8 Pb1 S1 2_656 3_656 105.21(14) ?
S1 Pb1 S1 4_556 3_656 149.76(6) ?
C2 S1 C1 . . 89.4(3) ?
C1 N1 H1A . . 120.0 ?
C1 N1 H1B . . 120.0 ?
H1A N1 H1B . . 120.0 ?
C1 N2 C7 . . 110.9(5) ?
C8 O1 Pb1 . . 92.4(4) ?
C8 O2 Pb1 . . 93.6(4) ?
N2 C1 N1 . . 125.0(5) ?
N2 C1 S1 . . 114.6(4) ?
N1 C1 S1 . . 120.4(4) ?
C3 C2 C7 . . 122.5(5) ?
C3 C2 S1 . . 129.0(5) ?
C7 C2 S1 . . 108.5(4) ?
C2 C3 C4 . . 117.7(5) ?
C2 C3 H3 . . 121.2 ?
C4 C3 H3 . . 121.2 ?
C3 C4 C5 . . 120.6(5) ?
C3 C4 C8 . . 119.7(5) ?
C5 C4 C8 . . 119.7(5) ?
C6 C5 C4 . . 120.5(6) ?
C6 C5 H5 . . 119.7 ?
C4 C5 H5 . . 119.7 ?
C5 C6 C7 . . 120.1(6) ?
C5 C6 H6 . . 120.0 ?
C7 C6 H6 . . 120.0 ?
N2 C7 C6 . . 124.8(6) ?
N2 C7 C2 . . 116.7(6) ?
C6 C7 C2 . . 118.6(6) ?
O1 C8 O2 . . 119.7(5) ?
O1 C8 C4 . . 120.8(6) ?
O2 C8 C4 . . 119.5(6) ?
O1 C8 Pb1 . . 60.5(3) ?
O2 C8 Pb1 . . 59.2(3) ?
C4 C8 Pb1 . . 178.7(5) ?

loop_
_geom_bond_atom_site_label_1
_geom_bond_atom_site_label_2
_geom_bond_site_symmetry_2
_geom_bond_distance
_geom_bond_publ_flag
Pb1 O2 . 2.366(4) ?
Pb1 O2 2_656 2.366(4) ?
Pb1 O1 2_656 2.395(5) ?
Pb1 O1 . 2.395(5) ?
Pb1 C8 . 2.749(6) ?
Pb1 C8 2_656 2.749(6) ?
Pb1 S1 4_556 3.3894(17) ?
Pb1 S1 3_656 3.3894(17) ?
S1 C2 . 1.741(6) ?
S1 C1 . 1.776(5) ?
N1 C1 . 1.330(8) ?
N1 H1A . 0.8600 ?
N1 H1B . 0.8600 ?
N2 C1 . 1.310(7) ?
N2 C7 . 1.375(7) ?
O1 C8 . 1.251(8) ?
O2 C8 . 1.259(8) ?
C2 C3 . 1.382(8) ?
C2 C7 . 1.406(8) ?
C3 C4 . 1.399(8) ?
C3 H3 . 0.9300 ?
C4 C5 . 1.404(8) ?
C4 C8 . 1.489(8) ?
C5 C6 . 1.378(9) ?
C5 H5 . 0.9300 ?
C6 C7 . 1.392(9) ?
C6 H6 . 0.9300 ?

loop_
_geom_hbond_atom_site_label_D
_geom_hbond_atom_site_label_H
_geom_hbond_atom_site_label_A
_geom_hbond_site_symmetry_A
_geom_hbond_distance_DH
_geom_hbond_distance_HA
_geom_hbond_distance_DA
_geom_hbond_angle_DHA
N1 H1B O1 4_545 0.86 2.11 2.973(7) 178.6
N1 H1A N2 3_736 0.86 2.09 2.934(7) 167.8
